data_4124349
loop_
_publ_author_name
'Hinz, Alexander'
'Schulz, Axel'
'Villinger, Alexander'

_publ_section_title
;
 Tunable Cyclopentane-1,3-diyls Generated by Insertion of Isonitriles into
 Diphosphadiazanediyls.
;
_journal_issue 31
_journal_name_full 'Journal of the American Chemical Society'
_journal_page_first 9953
_journal_page_last 9962
_journal_paper_doi 10.1021/jacs.5b05596
_journal_volume 137
_journal_year 2015
_chemical_formula_moiety 'C59 H61 N3 P2, 0.5 (C6 H6)'
_chemical_formula_sum 'C62 H64 N3 P2'
_chemical_formula_weight 913.10
_chemical_name_systematic
;
 ?
;
_space_group_crystal_system triclinic
_space_group_IT_number 2
_space_group_name_Hall '-P 1'
_space_group_name_H-M_alt 'P -1'
_symmetry_space_group_name_Hall '-P 1'
_symmetry_space_group_name_H-M 'P -1'
_atom_sites_solution_hydrogens geom
_audit_creation_method SHELXL-2013
_cell_angle_alpha 115.3570(10)
_cell_angle_beta 103.2090(10)
_cell_angle_gamma 98.0640(10)
_cell_formula_units_Z 2
_cell_length_a 12.3616(3)
_cell_length_b 15.5017(4)
_cell_length_c 15.7423(4)
_cell_measurement_reflns_used 9981
_cell_measurement_temperature 173(2)
_cell_measurement_theta_max 31.98
_cell_measurement_theta_min 2.28
_cell_volume 2554.80(12)
_computing_cell_refinement 'Bruker Apex V7.51A'
_computing_data_collection 'Bruker Apex V7.51A'
_computing_data_reduction 'Bruker SAINT'
_computing_molecular_graphics 'ORTEP-3v2.01 (Farrugia, 1997)'
_computing_publication_material SHELXL-2013
_computing_structure_refinement 'SHELXL-2013 (Sheldrick, 2013)'
_computing_structure_solution 'SHELXS-2013 (Sheldrick, 2013)'
_diffrn_ambient_temperature 173(2)
_diffrn_measured_fraction_theta_full 0.999
_diffrn_measured_fraction_theta_max 0.999
_diffrn_measurement_device_type 'Bruker-Nonius Apex X8-CCD-diffractometer'
_diffrn_measurement_method 'phi and omega scans'
_diffrn_radiation_monochromator graphite
_diffrn_radiation_source 'sealed tube'
_diffrn_radiation_type MoK\a
_diffrn_radiation_wavelength 0.71073
_diffrn_reflns_av_R_equivalents 0.0463
_diffrn_reflns_av_unetI/netI 0.0458
_diffrn_reflns_laue_measured_fraction_full 0.999
_diffrn_reflns_laue_measured_fraction_max 0.999
_diffrn_reflns_limit_h_max 18
_diffrn_reflns_limit_h_min -18
_diffrn_reflns_limit_k_max 23
_diffrn_reflns_limit_k_min -23
_diffrn_reflns_limit_l_max 23
_diffrn_reflns_limit_l_min -23
_diffrn_reflns_number 86313
_diffrn_reflns_point_group_measured_fraction_full 0.999
_diffrn_reflns_point_group_measured_fraction_max 0.999
_diffrn_reflns_theta_full 25.242
_diffrn_reflns_theta_max 32.500
_diffrn_reflns_theta_min 2.659
_exptl_absorpt_coefficient_mu 0.128
_exptl_absorpt_correction_T_max 0.7471
_exptl_absorpt_correction_T_min 0.7190
_exptl_absorpt_correction_type multi-scan
_exptl_absorpt_process_details '(SADABS; Sheldrick, 2004)'
_exptl_crystal_colour colourless
_exptl_crystal_density_diffrn 1.187
_exptl_crystal_description block
_exptl_crystal_F_000 974
_exptl_crystal_size_max 0.480
_exptl_crystal_size_mid 0.270
_exptl_crystal_size_min 0.110
_refine_diff_density_max 0.316
_refine_diff_density_min -0.356
_refine_diff_density_rms 0.056
_refine_ls_extinction_method none
_refine_ls_goodness_of_fit_ref 1.017
_refine_ls_hydrogen_treatment constr
_refine_ls_matrix_type full
_refine_ls_number_parameters 723
_refine_ls_number_reflns 18467
_refine_ls_number_restraints 64
_refine_ls_restrained_S_all 1.016
_refine_ls_R_factor_all 0.0797
_refine_ls_R_factor_gt 0.0474
_refine_ls_shift/su_max 0.001
_refine_ls_shift/su_mean 0.000
_refine_ls_structure_factor_coef Fsqd
_refine_ls_weighting_details 'w=1/[\s^2^(Fo^2^)+(0.0581P)^2^+0.6192P] where P=(Fo^2^+2Fc^2^)/3'
_refine_ls_weighting_scheme calc
_refine_ls_wR_factor_gt 0.1122
_refine_ls_wR_factor_ref 0.1309
_reflns_Friedel_coverage 0.000
_reflns_number_gt 12762
_reflns_number_total 18467
_reflns_threshold_expression 'I > 2\s(I)'
_cod_data_source_file ja5b05596_si_001.cif
_cod_data_source_block ah153a
_cod_original_cell_volume 2554.80(11)
_cod_database_code 4124349
_shelx_space_group_comment
;
The symmetry employed for this shelxl refinement is uniquely defined
by the following loop, which should always be used as a source of
symmetry information in preference to the above space-group names.
They are only intended as comments.
;
_shelx_estimated_absorpt_t_min 0.941
_shelx_estimated_absorpt_t_max 0.986
_shelxl_version_number 2013-4

loop_
_space_group_symop_operation_xyz
'x, y, z'
'-x, -y, -z'

loop_
_atom_site_label
_atom_site_type_symbol
_atom_site_fract_x
_atom_site_fract_y
_atom_site_fract_z
_atom_site_U_iso_or_equiv
_atom_site_adp_type
_atom_site_occupancy
_atom_site_site_symmetry_order
_atom_site_calc_flag
_atom_site_refinement_flags_posn
_atom_site_refinement_flags_adp
_atom_site_refinement_flags_occupancy
_atom_site_disorder_assembly
_atom_site_disorder_group
P1 P 0.79960(3) 0.50879(2) 0.23970(2) 0.02106(7) Uani 1 1 d . . . . .
C1 C 1.03892(10) 0.54215(8) 0.28513(9) 0.0215(2) Uani 1 1 d . . . . .
N1 N 0.92798(8) 0.47376(7) 0.25041(7) 0.01825(18) Uani 1 1 d . . . . .
P2 P 0.91205(3) 0.38939(2) 0.29583(2) 0.01879(7) Uani 1 1 d . . . . .
C2 C 1.05758(11) 0.64609(9) 0.33285(11) 0.0291(3) Uani 1 1 d . . . . .
N3 N 0.70294(9) 0.23554(8) 0.17967(8) 0.0254(2) Uani 1 1 d . . . . .
C4 C 1.26040(13) 0.67006(12) 0.34613(18) 0.0615(6) Uani 1 1 d . . . . .
H4 H 1.3348 0.7133 0.3669 0.074 Uiso 1 1 calc R U . . .
C5 C 1.24289(12) 0.56885(11) 0.30064(14) 0.0436(4) Uani 1 1 d . . . . .
H5 H 1.3064 0.5424 0.2906 0.052 Uiso 1 1 calc R U . . .
C6 C 1.13434(10) 0.50411(9) 0.26895(10) 0.0256(2) Uani 1 1 d . . . . .
C7 C 0.97161(11) 0.70346(9) 0.36090(9) 0.0244(2) Uani 1 1 d . . . . .
C8 C 0.96936(13) 0.74272(10) 0.45884(10) 0.0325(3) Uani 1 1 d . . . . .
C9 C 0.90834(16) 0.81293(12) 0.49058(12) 0.0429(4) Uani 1 1 d . . . . .
H9 H 0.9056 0.8388 0.5565 0.051 Uiso 1 1 calc R U . . .
C10 C 0.85145(17) 0.84629(13) 0.42883(14) 0.0453(4) Uani 1 1 d . . . . .
C11 C 0.85352(14) 0.80540(12) 0.33246(13) 0.0384(3) Uani 1 1 d . . . . .
H11 H 0.8127 0.8258 0.2887 0.046 Uiso 1 1 calc R U . . .
C12 C 0.91319(12) 0.73540(10) 0.29735(10) 0.0281(3) Uani 1 1 d . . . . .
C13 C 1.03656(17) 0.71441(12) 0.53086(12) 0.0500(5) Uani 1 1 d . . . . .
H13A H 1.0212 0.6421 0.4997 0.075 Uiso 1 1 calc R U . . .
H13B H 1.0130 0.7384 0.5905 0.075 Uiso 1 1 calc R U . . .
H13C H 1.1192 0.7444 0.5493 0.075 Uiso 1 1 calc R U . . .
C14 C 0.7929(2) 0.92803(17) 0.4667(2) 0.0768(7) Uani 1 1 d . . . . .
H14A H 0.8476 0.9924 0.4916 0.115 Uiso 1 1 calc R U . . .
H14B H 0.7669 0.9266 0.5205 0.115 Uiso 1 1 calc R U . . .
H14C H 0.7263 0.9180 0.4125 0.115 Uiso 1 1 calc R U . . .
C15 C 0.91556(15) 0.69654(13) 0.19239(12) 0.0396(3) Uani 1 1 d . . . . .
H15A H 0.8415 0.6486 0.1463 0.059 Uiso 0.54(3) 1 calc R U P A 1
H15B H 0.9778 0.6640 0.1849 0.059 Uiso 0.54(3) 1 calc R U P A 1
H15C H 0.9289 0.7517 0.1777 0.059 Uiso 0.54(3) 1 calc R U P A 1
H15D H 0.8864 0.6241 0.1569 0.059 Uiso 0.46(3) 1 calc R U P A 2
H15E H 0.9950 0.7156 0.1933 0.059 Uiso 0.46(3) 1 calc R U P A 2
H15F H 0.8668 0.7246 0.1586 0.059 Uiso 0.46(3) 1 calc R U P A 2
C16 C 1.13058(10) 0.39728(9) 0.21279(9) 0.0224(2) Uani 1 1 d . . . . .
C17 C 1.09557(11) 0.35151(10) 0.10906(10) 0.0270(3) Uani 1 1 d . . . . .
C18 C 1.11320(13) 0.25921(11) 0.05715(11) 0.0363(3) Uani 1 1 d . . . . .
H18 H 1.0888 0.2278 -0.0133 0.044 Uiso 1 1 calc R U . . .
C19 C 1.16516(14) 0.21178(11) 0.10507(13) 0.0410(4) Uani 1 1 d . . . . .
C20 C 1.19715(13) 0.25694(11) 0.20750(12) 0.0365(3) Uani 1 1 d . . . . .
H20 H 1.2307 0.2239 0.2410 0.044 Uiso 1 1 calc R U . . .
C21 C 1.18154(11) 0.34965(10) 0.26292(10) 0.0271(3) Uani 1 1 d . . . . .
C22 C 1.04363(15) 0.40345(13) 0.05486(12) 0.0429(4) Uani 1 1 d . . . . .
H22A H 1.0198 0.3594 -0.0169 0.064 Uiso 1 1 calc R U . . .
H22B H 1.1010 0.4640 0.0726 0.064 Uiso 1 1 calc R U . . .
H22C H 0.9763 0.4207 0.0737 0.064 Uiso 1 1 calc R U . . .
C23 C 1.1861(2) 0.11241(15) 0.04743(19) 0.0766(7) Uani 1 1 d . . . . .
H23A H 1.1592 0.0919 -0.0237 0.115 Uiso 1 1 calc R U . . .
H23B H 1.1439 0.0630 0.0599 0.115 Uiso 1 1 calc R U . . .
H23C H 1.2689 0.1179 0.0687 0.115 Uiso 1 1 calc R U . . .
C24 C 1.22055(15) 0.39686(13) 0.37436(11) 0.0428(4) Uani 1 1 d . . . . .
H24A H 1.1573 0.4178 0.3984 0.064 Uiso 1 1 calc R U . . .
H24B H 1.2868 0.4547 0.4024 0.064 Uiso 1 1 calc R U . . .
H24C H 1.2429 0.3488 0.3950 0.064 Uiso 1 1 calc R U . . .
C25A C 0.6018(3) 0.3489(3) 0.1053(2) 0.0201(5) Uani 0.754(8) 1 d D . P B 1
C26A C 0.5694(2) 0.2695(2) 0.0079(2) 0.0228(5) Uani 0.754(8) 1 d D . P B 1
C27A C 0.4529(3) 0.2342(3) -0.0504(2) 0.0306(6) Uani 0.754(8) 1 d D . P B 1
H27A H 0.4302 0.1794 -0.1153 0.037 Uiso 0.754(8) 1 calc R U P B 1
C28A C 0.3701(2) 0.2766(3) -0.0166(3) 0.0368(7) Uani 0.754(8) 1 d D . P B 1
H28A H 0.2911 0.2498 -0.0565 0.044 Uiso 0.754(8) 1 calc R U P B 1
C29A C 0.4037(3) 0.3586(3) 0.0758(3) 0.0360(7) Uani 0.754(8) 1 d D . P B 1
H29A H 0.3475 0.3900 0.0981 0.043 Uiso 0.754(8) 1 calc R U P B 1
C30A C 0.5189(3) 0.3968(3) 0.1377(3) 0.0262(5) Uani 0.754(8) 1 d D . P B 1
C31A C 0.6500(3) 0.2220(2) -0.0431(3) 0.0236(5) Uani 0.754(8) 1 d D . P B 1
C32A C 0.7225(6) 0.2743(3) -0.0723(6) 0.0285(6) Uani 0.754(8) 1 d D . P B 1
C33A C 0.7838(7) 0.2239(4) -0.1327(7) 0.0383(7) Uani 0.754(8) 1 d D . P B 1
H33A H 0.8325 0.2592 -0.1527 0.046 Uiso 0.754(8) 1 calc R U P B 1
C34A C 0.7763(4) 0.1248(3) -0.1644(4) 0.0427(7) Uani 0.754(8) 1 d D . P B 1
C35A C 0.7026(4) 0.0740(3) -0.1368(4) 0.0405(7) Uani 0.754(8) 1 d D . P B 1
H35A H 0.6948 0.0052 -0.1596 0.049 Uiso 0.754(8) 1 calc R U P B 1
C36A C 0.6395(4) 0.1204(3) -0.0767(4) 0.0316(6) Uani 0.754(8) 1 d D . P B 1
C37A C 0.7334(6) 0.3821(3) -0.0429(6) 0.0373(7) Uani 0.754(8) 1 d D . P B 1
H37A H 0.7715 0.4002 -0.0834 0.056 Uiso 0.754(8) 1 calc R U P B 1
H37B H 0.7793 0.4231 0.0274 0.056 Uiso 0.754(8) 1 calc R U P B 1
H37C H 0.6564 0.3931 -0.0536 0.056 Uiso 0.754(8) 1 calc R U P B 1
C38A C 0.8434(8) 0.0719(5) -0.2308(7) 0.0703(8) Uani 0.754(8) 1 d D . P B 1
H38A H 0.7984 0.0030 -0.2763 0.105 Uiso 0.754(8) 1 calc R U P B 1
H38B H 0.9170 0.0732 -0.1897 0.105 Uiso 0.754(8) 1 calc R U P B 1
H38C H 0.8582 0.1054 -0.2691 0.105 Uiso 0.754(8) 1 calc R U P B 1
C39A C 0.5624(4) 0.0606(3) -0.0481(4) 0.0421(8) Uani 0.754(8) 1 d D . P B 1
H39A H 0.4865 0.0288 -0.0996 0.063 Uiso 0.754(8) 1 calc R U P B 1
H39B H 0.5537 0.1044 0.0154 0.063 Uiso 0.754(8) 1 calc R U P B 1
H39C H 0.5970 0.0096 -0.0416 0.063 Uiso 0.754(8) 1 calc R U P B 1
C40A C 0.5428(4) 0.4866(2) 0.2352(2) 0.0267(5) Uani 0.754(8) 1 d D . P B 1
C41A C 0.5613(5) 0.5811(3) 0.2422(3) 0.0306(6) Uani 0.754(8) 1 d D . P B 1
C42A C 0.5726(5) 0.6629(3) 0.3315(3) 0.0357(7) Uani 0.754(8) 1 d D . P B 1
H42A H 0.5858 0.7268 0.3359 0.043 Uiso 0.754(8) 1 calc R U P B 1
C43A C 0.5653(7) 0.6541(3) 0.4146(3) 0.0363(6) Uani 0.754(8) 1 d D . P B 1
C44A C 0.5431(9) 0.5597(3) 0.4051(3) 0.0325(6) Uani 0.754(8) 1 d D . P B 1
H44A H 0.5347 0.5519 0.4602 0.039 Uiso 0.754(8) 1 calc R U P B 1
C45A C 0.5326(8) 0.4760(3) 0.3179(3) 0.0285(6) Uani 0.754(8) 1 d D . P B 1
C46A C 0.5692(7) 0.5972(4) 0.1552(3) 0.0437(9) Uani 0.754(8) 1 d D . P B 1
H46A H 0.5084 0.5460 0.0946 0.066 Uiso 0.754(8) 1 calc R U P B 1
H46B H 0.6449 0.5932 0.1470 0.066 Uiso 0.754(8) 1 calc R U P B 1
H46C H 0.5594 0.6627 0.1677 0.066 Uiso 0.754(8) 1 calc R U P B 1
C47A C 0.5786(6) 0.7440(4) 0.5106(3) 0.0528(8) Uani 0.754(8) 1 d D . P B 1
H47A H 0.5671 0.7991 0.4976 0.079 Uiso 0.754(8) 1 calc R U P B 1
H47B H 0.6563 0.7628 0.5571 0.079 Uiso 0.754(8) 1 calc R U P B 1
H47C H 0.5212 0.7286 0.5394 0.079 Uiso 0.754(8) 1 calc R U P B 1
C48A C 0.5146(7) 0.3762(3) 0.3126(5) 0.0378(6) Uani 0.754(8) 1 d D . P B 1
H48A H 0.4377 0.3343 0.2663 0.057 Uiso 0.754(8) 1 calc R U P B 1
H48B H 0.5208 0.3835 0.3787 0.057 Uiso 0.754(8) 1 calc R U P B 1
H48C H 0.5734 0.3453 0.2895 0.057 Uiso 0.754(8) 1 calc R U P B 1
C25B C 0.5958(10) 0.3682(9) 0.1132(8) 0.0201(5) Uani 0.246(8) 1 d D . P B 2
C26B C 0.5608(8) 0.2896(8) 0.0159(8) 0.0228(5) Uani 0.246(8) 1 d D . P B 2
C27B C 0.4431(8) 0.2589(9) -0.0402(8) 0.0306(6) Uani 0.246(8) 1 d D . P B 2
H27B H 0.4159 0.2036 -0.1050 0.037 Uiso 0.246(8) 1 calc R U P B 2
C28B C 0.3676(8) 0.3080(9) -0.0023(8) 0.0368(7) Uani 0.246(8) 1 d D . P B 2
H28B H 0.2885 0.2861 -0.0411 0.044 Uiso 0.246(8) 1 calc R U P B 2
C29B C 0.4044(9) 0.3880(9) 0.0906(8) 0.0360(7) Uani 0.246(8) 1 d D . P B 2
H29B H 0.3513 0.4233 0.1137 0.043 Uiso 0.246(8) 1 calc R U P B 2
C30B C 0.5196(9) 0.4191(9) 0.1525(8) 0.0262(5) Uani 0.246(8) 1 d D . P B 2
C31B C 0.6352(11) 0.2365(7) -0.0375(10) 0.0236(5) Uani 0.246(8) 1 d D . P B 2
C32B C 0.712(2) 0.2866(10) -0.066(2) 0.0285(6) Uani 0.246(8) 1 d D . P B 2
C33B C 0.770(2) 0.2331(11) -0.128(2) 0.0383(7) Uani 0.246(8) 1 d D . P B 2
H33B H 0.8219 0.2676 -0.1458 0.046 Uiso 0.246(8) 1 calc R U P B 2
C34B C 0.7550(14) 0.1326(11) -0.1636(14) 0.0427(7) Uani 0.246(8) 1 d D . P B 2
C35B C 0.6813(14) 0.0860(10) -0.1319(13) 0.0405(7) Uani 0.246(8) 1 d D . P B 2
H35B H 0.6722 0.0173 -0.1530 0.049 Uiso 0.246(8) 1 calc R U P B 2
C36B C 0.6208(13) 0.1346(8) -0.0715(12) 0.0316(6) Uani 0.246(8) 1 d D . P B 2
C37B C 0.723(2) 0.3936(10) -0.0398(19) 0.0373(7) Uani 0.246(8) 1 d D . P B 2
H37D H 0.6936 0.3986 -0.1003 0.056 Uiso 0.246(8) 1 calc R U P B 2
H37E H 0.8045 0.4312 -0.0064 0.056 Uiso 0.246(8) 1 calc R U P B 2
H37F H 0.6786 0.4208 0.0048 0.056 Uiso 0.246(8) 1 calc R U P B 2
C38B C 0.828(3) 0.0777(18) -0.221(2) 0.0703(8) Uani 0.246(8) 1 d D . P B 2
H38D H 0.8427 0.0255 -0.2043 0.105 Uiso 0.246(8) 1 calc R U P B 2
H38E H 0.9021 0.1244 -0.2040 0.105 Uiso 0.246(8) 1 calc R U P B 2
H38F H 0.7877 0.0479 -0.2925 0.105 Uiso 0.246(8) 1 calc R U P B 2
C39B C 0.5384(13) 0.0760(10) -0.0449(14) 0.0421(8) Uani 0.246(8) 1 d D . P B 2
H39D H 0.4587 0.0709 -0.0786 0.063 Uiso 0.246(8) 1 calc R U P B 2
H39E H 0.5538 0.1098 0.0271 0.063 Uiso 0.246(8) 1 calc R U P B 2
H39F H 0.5493 0.0094 -0.0661 0.063 Uiso 0.246(8) 1 calc R U P B 2
C40B C 0.5482(15) 0.5069(7) 0.2512(7) 0.0267(5) Uani 0.246(8) 1 d D . P B 2
C41B C 0.5719(17) 0.6035(8) 0.2633(8) 0.0306(6) Uani 0.246(8) 1 d D . P B 2
C42B C 0.5860(18) 0.6824(9) 0.3538(8) 0.0357(7) Uani 0.246(8) 1 d D . P B 2
H42B H 0.6060 0.7476 0.3619 0.043 Uiso 0.246(8) 1 calc R U P B 2
C43B C 0.572(2) 0.6709(10) 0.4342(10) 0.0363(6) Uani 0.246(8) 1 d D . P B 2
C44B C 0.552(3) 0.5750(10) 0.4212(11) 0.0325(6) Uani 0.246(8) 1 d D . P B 2
H44B H 0.5467 0.5652 0.4759 0.039 Uiso 0.246(8) 1 calc R U P B 2
C45B C 0.539(3) 0.4932(9) 0.3330(10) 0.0285(6) Uani 0.246(8) 1 d D . P B 2
C46B C 0.578(2) 0.6180(14) 0.1746(11) 0.0437(9) Uani 0.246(8) 1 d D . P B 2
H46D H 0.5907 0.5590 0.1248 0.066 Uiso 0.246(8) 1 calc R U P B 2
H46E H 0.6417 0.6760 0.1964 0.066 Uiso 0.246(8) 1 calc R U P B 2
H46F H 0.5052 0.6284 0.1455 0.066 Uiso 0.246(8) 1 calc R U P B 2
C47B C 0.594(2) 0.7577(12) 0.5344(9) 0.0528(8) Uani 0.246(8) 1 d D . P B 2
H47D H 0.6702 0.8031 0.5549 0.079 Uiso 0.246(8) 1 calc R U P B 2
H47E H 0.5930 0.7340 0.5829 0.079 Uiso 0.246(8) 1 calc R U P B 2
H47F H 0.5345 0.7925 0.5309 0.079 Uiso 0.246(8) 1 calc R U P B 2
C48B C 0.515(2) 0.3910(11) 0.3220(17) 0.0378(6) Uani 0.246(8) 1 d D . P B 2
H48D H 0.5074 0.3428 0.2541 0.057 Uiso 0.246(8) 1 calc R U P B 2
H48E H 0.4433 0.3765 0.3358 0.057 Uiso 0.246(8) 1 calc R U P B 2
H48F H 0.5789 0.3869 0.3690 0.057 Uiso 0.246(8) 1 calc R U P B 2
C49 C 0.76263(10) 0.32138(9) 0.20373(8) 0.0201(2) Uani 1 1 d . . . . .
C50 C 0.75221(11) 0.17065(9) 0.20819(9) 0.0255(2) Uani 1 1 d . . . . .
C51 C 0.69956(13) 0.13333(10) 0.26039(10) 0.0312(3) Uani 1 1 d . . . . .
C52 C 0.74238(16) 0.06572(11) 0.28489(12) 0.0414(4) Uani 1 1 d . . . . .
H52 H 0.7072 0.0403 0.3202 0.050 Uiso 1 1 calc R U . . .
C53 C 0.83485(17) 0.03487(12) 0.25899(13) 0.0458(4) Uani 1 1 d . . . . .
H53 H 0.8645 -0.0099 0.2779 0.055 Uiso 1 1 calc R U . . .
C54 C 0.88405(15) 0.06974(11) 0.20520(12) 0.0393(3) Uani 1 1 d . . . . .
H54 H 0.9477 0.0484 0.1873 0.047 Uiso 1 1 calc R U . . .
C55 C 0.84218(12) 0.13582(9) 0.17652(10) 0.0295(3) Uani 1 1 d . . . . .
C56 C 0.60078(15) 0.16766(13) 0.29155(13) 0.0440(4) Uani 1 1 d . . . . .
H56A H 0.5480 0.1719 0.2375 0.066 Uiso 1 1 calc R U . . .
H56B H 0.6303 0.2331 0.3506 0.066 Uiso 1 1 calc R U . . .
H56C H 0.5594 0.1204 0.3070 0.066 Uiso 1 1 calc R U . . .
C57 C 0.89306(13) 0.16577(11) 0.11201(11) 0.0337(3) Uani 1 1 d . . . . .
H57A H 0.9222 0.1125 0.0711 0.050 Uiso 1 1 calc R U . . .
H57B H 0.9567 0.2264 0.1539 0.050 Uiso 1 1 calc R U . . .
H57C H 0.8335 0.1780 0.0689 0.050 Uiso 1 1 calc R U . . .
C58 C 0.80022(11) 0.52649(10) 0.36421(9) 0.0257(2) Uani 1 1 d . . . . .
H58 H 0.7686 0.5736 0.4058 0.031 Uiso 1 1 calc R U . . .
C59 C 0.84987(11) 0.46594(10) 0.38895(9) 0.0246(2) Uani 1 1 d . . . . .
H59 H 0.8531 0.4624 0.4482 0.029 Uiso 1 1 calc R U . . .
C60 C 0.58678(15) 0.07549(12) 0.58103(13) 0.0423(4) Uani 1 1 d . . . . .
H60 H 0.6467 0.1276 0.6370 0.051 Uiso 1 1 calc R U . . .
C61 C 0.57796(14) 0.06258(12) 0.48730(13) 0.0419(4) Uani 1 1 d . . . . .
H61 H 0.6317 0.1057 0.4786 0.050 Uiso 1 1 calc R U . . .
C62 C 0.49084(15) -0.01321(12) 0.40601(13) 0.0429(4) Uani 1 1 d . . . . .
H62 H 0.4845 -0.0224 0.3412 0.051 Uiso 1 1 calc R U . . .
C3 C 1.16745(13) 0.70721(11) 0.36077(16) 0.0519(5) Uani 1 1 d . . . . .
H3 H 1.1786 0.7770 0.3910 0.062 Uiso 1 1 calc R U . . .
N2 N 0.71813(8) 0.38412(8) 0.17151(7) 0.02122(19) Uani 1 1 d . . . . .

loop_
_atom_site_aniso_label
_atom_site_aniso_U_11
_atom_site_aniso_U_22
_atom_site_aniso_U_33
_atom_site_aniso_U_23
_atom_site_aniso_U_13
_atom_site_aniso_U_12
P1 0.01451(13) 0.02617(15) 0.02560(15) 0.01525(13) 0.00511(11) 0.00711(11)
C1 0.0149(5) 0.0187(5) 0.0253(5) 0.0078(4) 0.0028(4) 0.0036(4)
N1 0.0128(4) 0.0198(4) 0.0218(4) 0.0104(4) 0.0040(3) 0.0044(3)
P2 0.01623(13) 0.02083(14) 0.01807(13) 0.00955(11) 0.00294(10) 0.00487(10)
C2 0.0187(5) 0.0196(6) 0.0406(7) 0.0097(5) 0.0037(5) 0.0061(4)
N3 0.0215(5) 0.0288(5) 0.0227(5) 0.0140(4) 0.0028(4) -0.0015(4)
C4 0.0179(7) 0.0253(7) 0.1136(18) 0.0158(9) 0.0107(9) 0.0002(6)
C5 0.0145(6) 0.0267(7) 0.0746(12) 0.0134(7) 0.0099(7) 0.0053(5)
C6 0.0148(5) 0.0204(6) 0.0338(6) 0.0080(5) 0.0043(5) 0.0044(4)
C7 0.0231(6) 0.0189(5) 0.0291(6) 0.0103(5) 0.0055(5) 0.0084(4)
C8 0.0430(8) 0.0234(6) 0.0262(6) 0.0109(5) 0.0048(6) 0.0086(6)
C9 0.0652(11) 0.0340(8) 0.0342(8) 0.0141(6) 0.0253(8) 0.0192(8)
C10 0.0597(11) 0.0395(8) 0.0590(10) 0.0281(8) 0.0366(9) 0.0339(8)
C11 0.0433(8) 0.0447(8) 0.0517(9) 0.0353(8) 0.0236(7) 0.0284(7)
C12 0.0285(6) 0.0322(7) 0.0334(7) 0.0211(6) 0.0133(5) 0.0129(5)
C13 0.0668(12) 0.0324(8) 0.0323(8) 0.0154(7) -0.0110(8) 0.0044(8)
C14 0.108(2) 0.0654(14) 0.1013(18) 0.0466(14) 0.0712(16) 0.0672(14)
C15 0.0421(8) 0.0508(9) 0.0358(8) 0.0266(7) 0.0182(7) 0.0118(7)
C16 0.0147(5) 0.0216(5) 0.0269(6) 0.0079(5) 0.0072(4) 0.0050(4)
C17 0.0202(5) 0.0315(6) 0.0274(6) 0.0123(5) 0.0106(5) 0.0024(5)
C18 0.0357(7) 0.0344(7) 0.0272(7) 0.0038(6) 0.0169(6) 0.0018(6)
C19 0.0417(8) 0.0254(7) 0.0468(9) 0.0046(6) 0.0231(7) 0.0104(6)
C20 0.0344(7) 0.0299(7) 0.0476(9) 0.0170(7) 0.0153(7) 0.0174(6)
C21 0.0218(6) 0.0264(6) 0.0287(6) 0.0089(5) 0.0066(5) 0.0106(5)
C22 0.0404(8) 0.0563(10) 0.0382(8) 0.0302(8) 0.0112(7) 0.0075(7)
C23 0.1018(19) 0.0375(10) 0.0779(15) 0.0048(10) 0.0442(14) 0.0332(12)
C24 0.0396(8) 0.0519(10) 0.0308(7) 0.0155(7) 0.0035(6) 0.0223(7)
C25A 0.0124(6) 0.0288(16) 0.0244(8) 0.0186(9) 0.0038(5) 0.0045(8)
C26A 0.0170(7) 0.0292(15) 0.0237(8) 0.0173(9) 0.0027(5) 0.0018(7)
C27A 0.0195(8) 0.0421(18) 0.0255(10) 0.0177(11) 0.0004(6) 0.0004(9)
C28A 0.0160(6) 0.056(2) 0.0332(12) 0.0225(14) 0.0004(7) 0.0031(11)
C29A 0.0171(6) 0.056(2) 0.0378(14) 0.0253(14) 0.0072(8) 0.0125(12)
C30A 0.0171(5) 0.0409(18) 0.0252(12) 0.0198(10) 0.0062(7) 0.0084(10)
C31A 0.0170(11) 0.0302(11) 0.0194(7) 0.0119(9) 0.0010(6) 0.0020(7)
C32A 0.0198(16) 0.0370(13) 0.0254(12) 0.0155(14) 0.0042(7) 0.0016(10)
C33A 0.025(2) 0.0529(14) 0.0311(12) 0.0160(13) 0.0115(10) 0.0038(10)
C34A 0.029(2) 0.0522(12) 0.0309(8) 0.0074(9) 0.0058(13) 0.0111(10)
C35A 0.040(2) 0.0341(13) 0.0307(9) 0.0055(10) 0.0031(11) 0.0099(9)
C36A 0.0293(16) 0.0296(12) 0.0243(8) 0.0093(10) 0.0001(9) 0.0007(8)
C37A 0.0286(16) 0.0468(14) 0.0489(11) 0.0334(14) 0.0148(8) 0.0071(10)
C38A 0.060(3) 0.0779(17) 0.051(3) 0.0057(16) 0.0273(12) 0.0248(15)
C39A 0.047(2) 0.0291(16) 0.0388(9) 0.0148(12) 0.0050(14) -0.0046(11)
C40A 0.0162(8) 0.0425(14) 0.0284(12) 0.0205(11) 0.0087(11) 0.0138(13)
C41A 0.0239(13) 0.0460(17) 0.0340(15) 0.0262(13) 0.0109(16) 0.0182(16)
C42A 0.0331(17) 0.0423(17) 0.0419(18) 0.0251(14) 0.0138(18) 0.0202(16)
C43A 0.0326(13) 0.0496(17) 0.0382(18) 0.0227(14) 0.019(2) 0.0261(18)
C44A 0.0248(18) 0.0515(16) 0.0329(17) 0.0247(13) 0.015(2) 0.0191(19)
C45A 0.0186(13) 0.0447(15) 0.0317(15) 0.0231(13) 0.0116(18) 0.0140(19)
C46A 0.0420(16) 0.065(3) 0.0472(19) 0.043(2) 0.0168(18) 0.0260(19)
C47A 0.064(2) 0.0572(19) 0.042(2) 0.0203(16) 0.023(2) 0.0339(17)
C48A 0.0385(8) 0.0474(17) 0.0418(17) 0.0285(17) 0.0217(10) 0.0147(14)
C25B 0.0124(6) 0.0288(16) 0.0244(8) 0.0186(9) 0.0038(5) 0.0045(8)
C26B 0.0170(7) 0.0292(15) 0.0237(8) 0.0173(9) 0.0027(5) 0.0018(7)
C27B 0.0195(8) 0.0421(18) 0.0255(10) 0.0177(11) 0.0004(6) 0.0004(9)
C28B 0.0160(6) 0.056(2) 0.0332(12) 0.0225(14) 0.0004(7) 0.0031(11)
C29B 0.0171(6) 0.056(2) 0.0378(14) 0.0253(14) 0.0072(8) 0.0125(12)
C30B 0.0171(5) 0.0409(18) 0.0252(12) 0.0198(10) 0.0062(7) 0.0084(10)
C31B 0.0170(11) 0.0302(11) 0.0194(7) 0.0119(9) 0.0010(6) 0.0020(7)
C32B 0.0198(16) 0.0370(13) 0.0254(12) 0.0155(14) 0.0042(7) 0.0016(10)
C33B 0.025(2) 0.0529(14) 0.0311(12) 0.0160(13) 0.0115(10) 0.0038(10)
C34B 0.029(2) 0.0522(12) 0.0309(8) 0.0074(9) 0.0058(13) 0.0111(10)
C35B 0.040(2) 0.0341(13) 0.0307(9) 0.0055(10) 0.0031(11) 0.0099(9)
C36B 0.0293(16) 0.0296(12) 0.0243(8) 0.0093(10) 0.0001(9) 0.0007(8)
C37B 0.0286(16) 0.0468(14) 0.0489(11) 0.0334(14) 0.0148(8) 0.0071(10)
C38B 0.060(3) 0.0779(17) 0.051(3) 0.0057(16) 0.0273(12) 0.0248(15)
C39B 0.047(2) 0.0291(16) 0.0388(9) 0.0148(12) 0.0050(14) -0.0046(11)
C40B 0.0162(8) 0.0425(14) 0.0284(12) 0.0205(11) 0.0087(11) 0.0138(13)
C41B 0.0239(13) 0.0460(17) 0.0340(15) 0.0262(13) 0.0109(16) 0.0182(16)
C42B 0.0331(17) 0.0423(17) 0.0419(18) 0.0251(14) 0.0138(18) 0.0202(16)
C43B 0.0326(13) 0.0496(17) 0.0382(18) 0.0227(14) 0.019(2) 0.0261(18)
C44B 0.0248(18) 0.0515(16) 0.0329(17) 0.0247(13) 0.015(2) 0.0191(19)
C45B 0.0186(13) 0.0447(15) 0.0317(15) 0.0231(13) 0.0116(18) 0.0140(19)
C46B 0.0420(16) 0.065(3) 0.0472(19) 0.043(2) 0.0168(18) 0.0260(19)
C47B 0.064(2) 0.0572(19) 0.042(2) 0.0203(16) 0.023(2) 0.0339(17)
C48B 0.0385(8) 0.0474(17) 0.0418(17) 0.0285(17) 0.0217(10) 0.0147(14)
C49 0.0166(5) 0.0261(6) 0.0174(5) 0.0115(4) 0.0046(4) 0.0028(4)
C50 0.0256(6) 0.0204(5) 0.0220(5) 0.0088(5) 0.0012(5) -0.0035(4)
C51 0.0354(7) 0.0250(6) 0.0276(6) 0.0126(5) 0.0068(5) -0.0030(5)
C52 0.0566(10) 0.0287(7) 0.0390(8) 0.0210(7) 0.0127(7) 0.0007(7)
C53 0.0628(11) 0.0279(7) 0.0478(9) 0.0216(7) 0.0128(8) 0.0122(7)
C54 0.0463(9) 0.0250(7) 0.0405(8) 0.0123(6) 0.0104(7) 0.0090(6)
C55 0.0316(7) 0.0205(6) 0.0270(6) 0.0076(5) 0.0055(5) -0.0007(5)
C56 0.0474(9) 0.0474(9) 0.0505(9) 0.0325(8) 0.0238(8) 0.0072(7)
C57 0.0348(7) 0.0290(7) 0.0327(7) 0.0107(6) 0.0139(6) 0.0044(6)
C58 0.0202(5) 0.0308(6) 0.0239(6) 0.0098(5) 0.0087(5) 0.0090(5)
C59 0.0229(6) 0.0316(6) 0.0187(5) 0.0113(5) 0.0069(4) 0.0079(5)
C60 0.0390(8) 0.0319(8) 0.0450(9) 0.0155(7) 0.0045(7) 0.0024(6)
C61 0.0376(8) 0.0356(8) 0.0520(9) 0.0234(7) 0.0132(7) 0.0026(6)
C62 0.0462(9) 0.0400(8) 0.0411(8) 0.0202(7) 0.0125(7) 0.0075(7)
C3 0.0229(7) 0.0183(6) 0.0902(14) 0.0113(8) 0.0072(8) 0.0025(5)
N2 0.0140(4) 0.0287(5) 0.0213(5) 0.0150(4) 0.0021(4) 0.0024(4)

loop_
_atom_type_symbol
_atom_type_description
_atom_type_scat_dispersion_real
_atom_type_scat_dispersion_imag
_atom_type_scat_source
C C 0.0033 0.0016 'International Tables Vol C Tables 4.2.6.8 and 6.1.1.4'
H H 0.0000 0.0000 'International Tables Vol C Tables 4.2.6.8 and 6.1.1.4'
N N 0.0061 0.0033 'International Tables Vol C Tables 4.2.6.8 and 6.1.1.4'
P P 0.1023 0.0942 'International Tables Vol C Tables 4.2.6.8 and 6.1.1.4'

loop_
_geom_angle_atom_site_label_1
_geom_angle_atom_site_label_2
_geom_angle_atom_site_label_3
_geom_angle
_geom_angle_site_symmetry_1
N1 P1 N2 91.09(5) .
N1 P1 C58 92.51(5) .
N2 P1 C58 97.04(5) .
C2 C1 C6 118.04(11) .
C2 C1 N1 123.19(10) .
C6 C1 N1 118.76(10) .
C1 N1 P1 122.98(8) .
C1 N1 P2 118.68(7) .
P1 N1 P2 105.29(5) .
N1 P2 C59 93.34(5) .
N1 P2 C49 91.48(5) .
C59 P2 C49 90.00(5) .
C3 C2 C1 119.45(12) .
C3 C2 C7 112.79(11) .
C1 C2 C7 127.76(11) .
C49 N3 C50 121.65(11) .
C5 C4 C3 118.36(14) .
C5 C4 H4 120.8 .
C3 C4 H4 120.8 .
C4 C5 C6 121.75(13) .
C4 C5 H5 119.1 .
C6 C5 H5 119.1 .
C5 C6 C1 120.00(11) .
C5 C6 C16 113.69(11) .
C1 C6 C16 126.15(11) .
C12 C7 C8 119.76(12) .
C12 C7 C2 119.83(12) .
C8 C7 C2 118.95(12) .
C9 C8 C7 118.82(13) .
C9 C8 C13 119.89(14) .
C7 C8 C13 121.20(14) .
C10 C9 C8 122.02(14) .
C10 C9 H9 119.0 .
C8 C9 H9 119.0 .
C11 C10 C9 117.97(13) .
C11 C10 C14 120.65(17) .
C9 C10 C14 121.33(17) .
C10 C11 C12 122.17(13) .
C10 C11 H11 118.9 .
C12 C11 H11 118.9 .
C11 C12 C7 119.22(13) .
C11 C12 C15 119.45(13) .
C7 C12 C15 121.33(12) .
C8 C13 H13A 109.5 .
C8 C13 H13B 109.5 .
H13A C13 H13B 109.5 .
C8 C13 H13C 109.5 .
H13A C13 H13C 109.5 .
H13B C13 H13C 109.5 .
C10 C14 H14A 109.5 .
C10 C14 H14B 109.5 .
H14A C14 H14B 109.5 .
C10 C14 H14C 109.5 .
H14A C14 H14C 109.5 .
H14B C14 H14C 109.5 .
C12 C15 H15A 109.5 .
C12 C15 H15B 109.5 .
H15A C15 H15B 109.5 .
C12 C15 H15C 109.5 .
H15A C15 H15C 109.5 .
H15B C15 H15C 109.5 .
C12 C15 H15D 109.5 .
C12 C15 H15E 109.5 .
H15D C15 H15E 109.5 .
C12 C15 H15F 109.5 .
H15D C15 H15F 109.5 .
H15E C15 H15F 109.5 .
C17 C16 C21 120.08(11) .
C17 C16 C6 118.66(11) .
C21 C16 C6 120.17(11) .
C18 C17 C16 118.99(13) .
C18 C17 C22 120.63(13) .
C16 C17 C22 120.34(13) .
C19 C18 C17 121.91(13) .
C19 C18 H18 119.0 .
C17 C18 H18 119.0 .
C18 C19 C20 118.47(13) .
C18 C19 C23 121.16(17) .
C20 C19 C23 120.37(18) .
C19 C20 C21 121.74(14) .
C19 C20 H20 119.1 .
C21 C20 H20 119.1 .
C20 C21 C16 118.78(12) .
C20 C21 C24 119.74(13) .
C16 C21 C24 121.48(12) .
C17 C22 H22A 109.5 .
C17 C22 H22B 109.5 .
H22A C22 H22B 109.5 .
C17 C22 H22C 109.5 .
H22A C22 H22C 109.5 .
H22B C22 H22C 109.5 .
C19 C23 H23A 109.5 .
C19 C23 H23B 109.5 .
H23A C23 H23B 109.5 .
C19 C23 H23C 109.5 .
H23A C23 H23C 109.5 .
H23B C23 H23C 109.5 .
C21 C24 H24A 109.5 .
C21 C24 H24B 109.5 .
H24A C24 H24B 109.5 .
C21 C24 H24C 109.5 .
H24A C24 H24C 109.5 .
H24B C24 H24C 109.5 .
C30A C25A C26A 119.4(2) .
C30A C25A N2 119.0(2) .
C26A C25A N2 121.5(2) .
C27A C26A C25A 118.6(2) .
C27A C26A C31A 115.4(2) .
C25A C26A C31A 125.8(2) .
C28A C27A C26A 122.0(2) .
C28A C27A H27A 119.0 .
C26A C27A H27A 119.0 .
C29A C28A C27A 118.9(2) .
C29A C28A H28A 120.5 .
C27A C28A H28A 120.5 .
C28A C29A C30A 121.5(2) .
C28A C29A H29A 119.2 .
C30A C29A H29A 119.2 .
C29A C30A C25A 119.2(2) .
C29A C30A C40A 115.6(3) .
C25A C30A C40A 125.2(3) .
C32A C31A C36A 119.4(2) .
C32A C31A C26A 119.8(2) .
C36A C31A C26A 119.9(2) .
C33A C32A C31A 118.8(3) .
C33A C32A C37A 119.0(3) .
C31A C32A C37A 122.1(3) .
C34A C33A C32A 122.4(3) .
C34A C33A H33A 118.8 .
C32A C33A H33A 118.8 .
C33A C34A C35A 118.0(2) .
C33A C34A C38A 121.1(3) .
C35A C34A C38A 120.8(3) .
C34A C35A C36A 122.0(3) .
C34A C35A H35A 119.0 .
C36A C35A H35A 119.0 .
C35A C36A C31A 119.3(2) .
C35A C36A C39A 119.1(2) .
C31A C36A C39A 121.6(2) .
C32A C37A H37A 109.5 .
C32A C37A H37B 109.5 .
H37A C37A H37B 109.5 .
C32A C37A H37C 109.5 .
H37A C37A H37C 109.5 .
H37B C37A H37C 109.5 .
C34A C38A H38A 109.5 .
C34A C38A H38B 109.5 .
H38A C38A H38B 109.5 .
C34A C38A H38C 109.5 .
H38A C38A H38C 109.5 .
H38B C38A H38C 109.5 .
C36A C39A H39A 109.5 .
C36A C39A H39B 109.5 .
H39A C39A H39B 109.5 .
C36A C39A H39C 109.5 .
H39A C39A H39C 109.5 .
H39B C39A H39C 109.5 .
C41A C40A C45A 119.3(2) .
C41A C40A C30A 120.3(2) .
C45A C40A C30A 120.0(2) .
C42A C41A C40A 119.4(2) .
C42A C41A C46A 118.7(3) .
C40A C41A C46A 122.0(2) .
C41A C42A C43A 122.1(3) .
C41A C42A H42A 118.9 .
C43A C42A H42A 118.9 .
C44A C43A C42A 117.7(2) .
C44A C43A C47A 121.3(3) .
C42A C43A C47A 121.0(3) .
C43A C44A C45A 122.2(3) .
C43A C44A H44A 118.9 .
C45A C44A H44A 118.9 .
C44A C45A C40A 119.3(3) .
C44A C45A C48A 120.5(3) .
C40A C45A C48A 120.2(3) .
C41A C46A H46A 109.5 .
C41A C46A H46B 109.5 .
H46A C46A H46B 109.5 .
C41A C46A H46C 109.5 .
H46A C46A H46C 109.5 .
H46B C46A H46C 109.5 .
C43A C47A H47A 109.5 .
C43A C47A H47B 109.5 .
H47A C47A H47B 109.5 .
C43A C47A H47C 109.5 .
H47A C47A H47C 109.5 .
H47B C47A H47C 109.5 .
C45A C48A H48A 109.5 .
C45A C48A H48B 109.5 .
H48A C48A H48B 109.5 .
C45A C48A H48C 109.5 .
H48A C48A H48C 109.5 .
H48B C48A H48C 109.5 .
C30B C25B C26B 122.1(8) .
C30B C25B N2 124.5(7) .
C26B C25B N2 113.1(7) .
C25B C26B C27B 117.6(7) .
C25B C26B C31B 127.2(8) .
C27B C26B C31B 115.1(8) .
C28B C27B C26B 120.6(8) .
C28B C27B H27B 119.7 .
C26B C27B H27B 119.7 .
C29B C28B C27B 121.0(8) .
C29B C28B H28B 119.5 .
C27B C28B H28B 119.5 .
C28B C29B C30B 121.1(8) .
C28B C29B H29B 119.4 .
C30B C29B H29B 119.4 .
C25B C30B C29B 117.3(7) .
C25B C30B C40B 126.9(9) .
C29B C30B C40B 115.7(8) .
C36B C31B C32B 118.8(7) .
C36B C31B C26B 121.5(7) .
C32B C31B C26B 119.1(8) .
C33B C32B C31B 118.8(8) .
C33B C32B C37B 119.6(9) .
C31B C32B C37B 121.3(9) .
C34B C33B C32B 123.3(9) .
C34B C33B H33B 118.3 .
C32B C33B H33B 118.3 .
C33B C34B C35B 116.4(8) .
C33B C34B C38B 122.3(10) .
C35B C34B C38B 120.6(10) .
C36B C35B C34B 123.2(8) .
C36B C35B H35B 118.4 .
C34B C35B H35B 118.4 .
C35B C36B C31B 119.4(7) .
C35B C36B C39B 119.1(8) .
C31B C36B C39B 121.5(8) .
C32B C37B H37D 109.5 .
C32B C37B H37E 109.5 .
H37D C37B H37E 109.5 .
C32B C37B H37F 109.5 .
H37D C37B H37F 109.5 .
H37E C37B H37F 109.5 .
C34B C38B H38D 109.5 .
C34B C38B H38E 109.5 .
H38D C38B H38E 109.5 .
C34B C38B H38F 109.5 .
H38D C38B H38F 109.5 .
H38E C38B H38F 109.5 .
C36B C39B H39D 109.5 .
C36B C39B H39E 109.5 .
H39D C39B H39E 109.5 .
C36B C39B H39F 109.5 .
H39D C39B H39F 109.5 .
H39E C39B H39F 109.5 .
C41B C40B C45B 118.9(7) .
C41B C40B C30B 121.3(8) .
C45B C40B C30B 119.4(8) .
C42B C41B C40B 119.6(8) .
C42B C41B C46B 121.5(9) .
C40B C41B C46B 118.9(9) .
C41B C42B C43B 122.8(9) .
C41B C42B H42B 118.6 .
C43B C42B H42B 118.6 .
C44B C43B C42B 116.4(8) .
C44B C43B C47B 120.6(9) .
C42B C43B C47B 122.4(10) .
C45B C44B C43B 123.3(9) .
C45B C44B H44B 118.4 .
C43B C44B H44B 118.4 .
C44B C45B C40B 118.9(8) .
C44B C45B C48B 121.3(9) .
C40B C45B C48B 119.8(9) .
C41B C46B H46D 109.5 .
C41B C46B H46E 109.5 .
H46D C46B H46E 109.5 .
C41B C46B H46F 109.5 .
H46D C46B H46F 109.5 .
H46E C46B H46F 109.5 .
C43B C47B H47D 109.5 .
C43B C47B H47E 109.5 .
H47D C47B H47E 109.5 .
C43B C47B H47F 109.5 .
H47D C47B H47F 109.5 .
H47E C47B H47F 109.5 .
C45B C48B H48D 109.5 .
C45B C48B H48E 109.5 .
H48D C48B H48E 109.5 .
C45B C48B H48F 109.5 .
H48D C48B H48F 109.5 .
H48E C48B H48F 109.5 .
N3 C49 N2 122.74(10) .
N3 C49 P2 127.46(9) .
N2 C49 P2 109.44(8) .
C55 C50 C51 120.33(12) .
C55 C50 N3 121.59(11) .
C51 C50 N3 117.72(12) .
C52 C51 C50 118.98(14) .
C52 C51 C56 120.33(13) .
C50 C51 C56 120.67(13) .
C53 C52 C51 121.32(14) .
C53 C52 H52 119.3 .
C51 C52 H52 119.3 .
C52 C53 C54 119.34(15) .
C52 C53 H53 120.3 .
C54 C53 H53 120.3 .
C53 C54 C55 121.50(16) .
C53 C54 H54 119.2 .
C55 C54 H54 119.2 .
C54 C55 C50 118.35(13) .
C54 C55 C57 119.40(14) .
C50 C55 C57 122.25(12) .
C51 C56 H56A 109.5 .
C51 C56 H56B 109.5 .
H56A C56 H56B 109.5 .
C51 C56 H56C 109.5 .
H56A C56 H56C 109.5 .
H56B C56 H56C 109.5 .
C55 C57 H57A 109.5 .
C55 C57 H57B 109.5 .
H57A C57 H57B 109.5 .
C55 C57 H57C 109.5 .
H57A C57 H57C 109.5 .
H57B C57 H57C 109.5 .
C59 C58 P1 112.69(9) .
C59 C58 H58 123.7 .
P1 C58 H58 123.7 .
C58 C59 P2 113.00(9) .
C58 C59 H59 123.5 .
P2 C59 H59 123.5 .
C62 C60 C61 120.30(15) 2_656
C62 C60 H60 119.9 2_656
C61 C60 H60 119.9 .
C60 C61 C62 119.83(15) .
C60 C61 H61 120.1 .
C62 C61 H61 120.1 .
C60 C62 C61 119.87(16) 2_656
C60 C62 H62 120.1 2_656
C61 C62 H62 120.1 .
C4 C3 C2 122.37(13) .
C4 C3 H3 118.8 .
C2 C3 H3 118.8 .
C49 N2 C25A 118.68(18) .
C49 N2 C25B 127.7(6) .
C49 N2 P1 114.50(8) .
C25A N2 P1 125.05(16) .
C25B N2 P1 114.3(5) .

loop_
_geom_bond_atom_site_label_1
_geom_bond_atom_site_label_2
_geom_bond_distance
_geom_bond_site_symmetry_2
P1 N1 1.7434(10) .
P1 N2 1.7563(11) .
P1 C58 1.8573(13) .
C1 C2 1.4120(17) .
C1 C6 1.4169(16) .
C1 N1 1.4341(15) .
N1 P2 1.7475(10) .
P2 C59 1.8517(13) .
P2 C49 1.8830(12) .
C2 C3 1.395(2) .
C2 C7 1.5029(17) .
N3 C49 1.2743(15) .
N3 C50 1.4206(17) .
C4 C5 1.376(2) .
C4 C3 1.378(2) .
C4 H4 0.9500 .
C5 C6 1.3943(18) .
C5 H5 0.9500 .
C6 C16 1.4939(17) .
C7 C12 1.4006(17) .
C7 C8 1.4032(19) .
C8 C9 1.393(2) .
C8 C13 1.505(2) .
C9 C10 1.388(2) .
C9 H9 0.9500 .
C10 C11 1.379(2) .
C10 C14 1.514(2) .
C11 C12 1.3871(19) .
C11 H11 0.9500 .
C12 C15 1.506(2) .
C13 H13A 0.9800 .
C13 H13B 0.9800 .
C13 H13C 0.9800 .
C14 H14A 0.9800 .
C14 H14B 0.9800 .
C14 H14C 0.9800 .
C15 H15A 0.9800 .
C15 H15B 0.9800 .
C15 H15C 0.9800 .
C15 H15D 0.9800 .
C15 H15E 0.9800 .
C15 H15F 0.9800 .
C16 C17 1.3985(18) .
C16 C21 1.4026(18) .
C17 C18 1.389(2) .
C17 C22 1.507(2) .
C18 C19 1.381(2) .
C18 H18 0.9500 .
C19 C20 1.382(2) .
C19 C23 1.512(2) .
C20 C21 1.3946(19) .
C20 H20 0.9500 .
C21 C24 1.503(2) .
C22 H22A 0.9800 .
C22 H22B 0.9800 .
C22 H22C 0.9800 .
C23 H23A 0.9800 .
C23 H23B 0.9800 .
C23 H23C 0.9800 .
C24 H24A 0.9800 .
C24 H24B 0.9800 .
C24 H24C 0.9800 .
C25A C30A 1.410(3) .
C25A C26A 1.411(3) .
C25A N2 1.435(3) .
C26A C27A 1.401(3) .
C26A C31A 1.498(3) .
C27A C28A 1.378(3) .
C27A H27A 0.9500 .
C28A C29A 1.377(3) .
C28A H28A 0.9500 .
C29A C30A 1.400(3) .
C29A H29A 0.9500 .
C30A C40A 1.493(3) .
C31A C32A 1.405(3) .
C31A C36A 1.405(3) .
C32A C33A 1.397(3) .
C32A C37A 1.507(3) .
C33A C34A 1.378(3) .
C33A H33A 0.9500 .
C34A C35A 1.383(3) .
C34A C38A 1.519(3) .
C35A C36A 1.391(3) .
C35A H35A 0.9500 .
C36A C39A 1.508(3) .
C37A H37A 0.9800 .
C37A H37B 0.9800 .
C37A H37C 0.9800 .
C38A H38A 0.9800 .
C38A H38B 0.9800 .
C38A H38C 0.9800 .
C39A H39A 0.9800 .
C39A H39B 0.9800 .
C39A H39C 0.9800 .
C40A C41A 1.402(3) .
C40A C45A 1.412(3) .
C41A C42A 1.391(3) .
C41A C46A 1.515(3) .
C42A C43A 1.393(3) .
C42A H42A 0.9500 .
C43A C44A 1.386(3) .
C43A C47A 1.507(3) .
C44A C45A 1.389(3) .
C44A H44A 0.9500 .
C45A C48A 1.495(3) .
C46A H46A 0.9800 .
C46A H46B 0.9800 .
C46A H46C 0.9800 .
C47A H47A 0.9800 .
C47A H47B 0.9800 .
C47A H47C 0.9800 .
C48A H48A 0.9800 .
C48A H48B 0.9800 .
C48A H48C 0.9800 .
C25B C30B 1.396(7) .
C25B C26B 1.403(7) .
C25B N2 1.502(11) .
C26B C27B 1.407(7) .
C26B C31B 1.484(7) .
C27B C28B 1.368(8) .
C27B H27B 0.9500 .
C28B C29B 1.366(8) .
C28B H28B 0.9500 .
C29B C30B 1.408(7) .
C29B H29B 0.9500 .
C30B C40B 1.481(7) .
C31B C36B 1.403(7) .
C31B C32B 1.413(7) .
C32B C33B 1.389(7) .
C32B C37B 1.503(7) .
C33B C34B 1.379(7) .
C33B H33B 0.9500 .
C34B C35B 1.389(8) .
C34B C38B 1.516(8) .
C35B C36B 1.379(7) .
C35B H35B 0.9500 .
C36B C39B 1.516(7) .
C37B H37D 0.9800 .
C37B H37E 0.9800 .
C37B H37F 0.9800 .
C38B H38D 0.9800 .
C38B H38E 0.9800 .
C38B H38F 0.9800 .
C39B H39D 0.9800 .
C39B H39E 0.9800 .
C39B H39F 0.9800 .
C40B C41B 1.404(7) .
C40B C45B 1.417(7) .
C41B C42B 1.375(7) .
C41B C46B 1.522(7) .
C42B C43B 1.396(7) .
C42B H42B 0.9500 .
C43B C44B 1.389(7) .
C43B C47B 1.501(8) .
C44B C45B 1.377(7) .
C44B H44B 0.9500 .
C45B C48B 1.496(7) .
C46B H46D 0.9800 .
C46B H46E 0.9800 .
C46B H46F 0.9800 .
C47B H47D 0.9800 .
C47B H47E 0.9800 .
C47B H47F 0.9800 .
C48B H48D 0.9800 .
C48B H48E 0.9800 .
C48B H48F 0.9800 .
C49 N2 1.3966(15) .
C50 C55 1.403(2) .
C50 C51 1.4068(18) .
C51 C52 1.391(2) .
C51 C56 1.499(2) .
C52 C53 1.379(3) .
C52 H52 0.9500 .
C53 C54 1.384(2) .
C53 H53 0.9500 .
C54 C55 1.400(2) .
C54 H54 0.9500 .
C55 C57 1.5021(19) .
C56 H56A 0.9800 .
C56 H56B 0.9800 .
C56 H56C 0.9800 .
C57 H57A 0.9800 .
C57 H57B 0.9800 .
C57 H57C 0.9800 .
C58 C59 1.3321(18) .
C58 H58 0.9500 .
C59 H59 0.9500 .
C60 C62 1.376(2) 2_656
C60 C61 1.377(2) .
C60 H60 0.9500 .
C61 C62 1.380(2) .
C61 H61 0.9500 .
C62 C60 1.376(2) 2_656
C62 H62 0.9500 .
C3 H3 0.9500 .

loop_
_geom_torsion_atom_site_label_1
_geom_torsion_atom_site_label_2
_geom_torsion_atom_site_label_3
_geom_torsion_atom_site_label_4
_geom_torsion
_geom_torsion_site_symmetry_1
_geom_torsion_site_symmetry_4
C2 C1 N1 P1 13.60(17) . .
C6 C1 N1 P1 -164.85(9) . .
C2 C1 N1 P2 -121.90(12) . .
C6 C1 N1 P2 59.65(14) . .
N2 P1 N1 C1 168.10(9) . .
C58 P1 N1 C1 -94.80(10) . .
N2 P1 N1 P2 -51.50(5) . .
C58 P1 N1 P2 45.59(6) . .
C1 N1 P2 C59 98.44(9) . .
P1 N1 P2 C59 -44.01(6) . .
C1 N1 P2 C49 -171.47(9) . .
P1 N1 P2 C49 46.08(6) . .
C6 C1 C2 C3 1.0(2) . .
N1 C1 C2 C3 -177.46(15) . .
C6 C1 C2 C7 -177.83(13) . .
N1 C1 C2 C7 3.7(2) . .
C3 C4 C5 C6 0.4(3) . .
C4 C5 C6 C1 -1.3(3) . .
C4 C5 C6 C16 174.47(18) . .
C2 C1 C6 C5 0.6(2) . .
N1 C1 C6 C5 179.08(14) . .
C2 C1 C6 C16 -174.65(13) . .
N1 C1 C6 C16 3.9(2) . .
C3 C2 C7 C12 85.50(18) . .
C1 C2 C7 C12 -95.60(18) . .
C3 C2 C7 C8 -80.70(18) . .
C1 C2 C7 C8 98.20(17) . .
C12 C7 C8 C9 0.1(2) . .
C2 C7 C8 C9 166.34(14) . .
C12 C7 C8 C13 -176.54(14) . .
C2 C7 C8 C13 -10.3(2) . .
C7 C8 C9 C10 -1.1(3) . .
C13 C8 C9 C10 175.64(17) . .
C8 C9 C10 C11 2.0(3) . .
C8 C9 C10 C14 -175.47(19) . .
C9 C10 C11 C12 -2.1(3) . .
C14 C10 C11 C12 175.40(19) . .
C10 C11 C12 C7 1.3(2) . .
C10 C11 C12 C15 -177.74(16) . .
C8 C7 C12 C11 -0.2(2) . .
C2 C7 C12 C11 -166.30(13) . .
C8 C7 C12 C15 178.76(14) . .
C2 C7 C12 C15 12.7(2) . .
C5 C6 C16 C17 -94.90(16) . .
C1 C6 C16 C17 80.57(17) . .
C5 C6 C16 C21 73.18(17) . .
C1 C6 C16 C21 -111.35(15) . .
C21 C16 C17 C18 -0.66(18) . .
C6 C16 C17 C18 167.43(12) . .
C21 C16 C17 C22 -178.38(12) . .
C6 C16 C17 C22 -10.29(18) . .
C16 C17 C18 C19 -0.6(2) . .
C22 C17 C18 C19 177.16(14) . .
C17 C18 C19 C20 1.9(2) . .
C17 C18 C19 C23 -178.57(17) . .
C18 C19 C20 C21 -2.0(2) . .
C23 C19 C20 C21 178.41(17) . .
C19 C20 C21 C16 0.9(2) . .
C19 C20 C21 C24 -178.44(15) . .
C17 C16 C21 C20 0.51(19) . .
C6 C16 C21 C20 -167.40(12) . .
C17 C16 C21 C24 179.79(13) . .
C6 C16 C21 C24 11.88(19) . .
C30A C25A C26A C27A -6.1(6) . .
N2 C25A C26A C27A 175.5(3) . .
C30A C25A C26A C31A 169.5(4) . .
N2 C25A C26A C31A -8.9(6) . .
C25A C26A C27A C28A 2.0(6) . .
C31A C26A C27A C28A -174.1(3) . .
C26A C27A C28A C29A 2.6(6) . .
C27A C28A C29A C30A -2.9(6) . .
C28A C29A C30A C25A -1.2(6) . .
C28A C29A C30A C40A 179.3(3) . .
C26A C25A C30A C29A 5.8(6) . .
N2 C25A C30A C29A -175.8(4) . .
C26A C25A C30A C40A -174.8(4) . .
N2 C25A C30A C40A 3.7(6) . .
C27A C26A C31A C32A 105.4(6) . .
C25A C26A C31A C32A -70.3(6) . .
C27A C26A C31A C36A -63.7(5) . .
C25A C26A C31A C36A 120.5(4) . .
C36A C31A C32A C33A -1.2(11) . .
C26A C31A C32A C33A -170.4(7) . .
C36A C31A C32A C37A 177.1(6) . .
C26A C31A C32A C37A 7.9(10) . .
C31A C32A C33A C34A -0.3(14) . .
C37A C32A C33A C34A -178.6(8) . .
C32A C33A C34A C35A 1.7(12) . .
C32A C33A C34A C38A 179.5(9) . .
C33A C34A C35A C36A -1.7(9) . .
C38A C34A C35A C36A -179.5(6) . .
C34A C35A C36A C31A 0.3(7) . .
C34A C35A C36A C39A -178.9(5) . .
C32A C31A C36A C35A 1.1(8) . .
C26A C31A C36A C35A 170.4(4) . .
C32A C31A C36A C39A -179.6(6) . .
C26A C31A C36A C39A -10.4(6) . .
C29A C30A C40A C41A -83.8(6) . .
C25A C30A C40A C41A 96.8(6) . .
C29A C30A C40A C45A 88.2(7) . .
C25A C30A C40A C45A -91.3(7) . .
C45A C40A C41A C42A 2.0(9) . .
C30A C40A C41A C42A 174.0(4) . .
C45A C40A C41A C46A -178.0(7) . .
C30A C40A C41A C46A -6.0(8) . .
C40A C41A C42A C43A -0.6(9) . .
C46A C41A C42A C43A 179.4(6) . .
C41A C42A C43A C44A -1.6(11) . .
C41A C42A C43A C47A 179.6(6) . .
C42A C43A C44A C45A 2.5(13) . .
C47A C43A C44A C45A -178.8(8) . .
C43A C44A C45A C40A -1.1(14) . .
C43A C44A C45A C48A 176.8(9) . .
C41A C40A C45A C44A -1.1(11) . .
C30A C40A C45A C44A -173.2(7) . .
C41A C40A C45A C48A -179.1(7) . .
C30A C40A C45A C48A 8.8(11) . .
C30B C25B C26B C27B -4(2) . .
N2 C25B C26B C27B 170.8(12) . .
C30B C25B C26B C31B 173.4(14) . .
N2 C25B C26B C31B -12(2) . .
C25B C26B C27B C28B 3(2) . .
C31B C26B C27B C28B -174.1(12) . .
C26B C27B C28B C29B 0(2) . .
C27B C28B C29B C30B -4(2) . .
C26B C25B C30B C29B 0(2) . .
N2 C25B C30B C29B -173.4(13) . .
C26B C25B C30B C40B -175.7(13) . .
N2 C25B C30B C40B 11(2) . .
C28B C29B C30B C25B 3(2) . .
C28B C29B C30B C40B 179.9(13) . .
C25B C26B C31B C36B 118.7(17) . .
C27B C26B C31B C36B -64.1(19) . .
C25B C26B C31B C32B -70(2) . .
C27B C26B C31B C32B 107(2) . .
C36B C31B C32B C33B 0(4) . .
C26B C31B C32B C33B -171(2) . .
C36B C31B C32B C37B 175(2) . .
C26B C31B C32B C37B 3(3) . .
C31B C32B C33B C34B 1(5) . .
C37B C32B C33B C34B -173(3) . .
C32B C33B C34B C35B -3(4) . .
C32B C33B C34B C38B -173(3) . .
C33B C34B C35B C36B 3(3) . .
C38B C34B C35B C36B 174(2) . .
C34B C35B C36B C31B -2(3) . .
C34B C35B C36B C39B 177.2(18) . .
C32B C31B C36B C35B 0(3) . .
C26B C31B C36B C35B 171.5(15) . .
C32B C31B C36B C39B -179(2) . .
C26B C31B C36B C39B -7(2) . .
C25B C30B C40B C41B 95(2) . .
C29B C30B C40B C41B -81(2) . .
C25B C30B C40B C45B -92(2) . .
C29B C30B C40B C45B 92(2) . .
C45B C40B C41B C42B 0(3) . .
C30B C40B C41B C42B 173.1(16) . .
C45B C40B C41B C46B -178(2) . .
C30B C40B C41B C46B -5(3) . .
C40B C41B C42B C43B -3(3) . .
C46B C41B C42B C43B 175(2) . .
C41B C42B C43B C44B 5(4) . .
C41B C42B C43B C47B 176(2) . .
C42B C43B C44B C45B -4(5) . .
C47B C43B C44B C45B -175(3) . .
C43B C44B C45B C40B 1(5) . .
C43B C44B C45B C48B -179(3) . .
C41B C40B C45B C44B 1(4) . .
C30B C40B C45B C44B -172(2) . .
C41B C40B C45B C48B -180(2) . .
C30B C40B C45B C48B 7(4) . .
C50 N3 C49 N2 175.93(11) . .
C50 N3 C49 P2 -11.66(18) . .
N1 P2 C49 N3 164.97(12) . .
C59 P2 C49 N3 -101.69(12) . .
N1 P2 C49 N2 -21.79(8) . .
C59 P2 C49 N2 71.54(9) . .
C49 N3 C50 C55 -61.82(17) . .
C49 N3 C50 C51 125.08(13) . .
C55 C50 C51 C52 3.60(19) . .
N3 C50 C51 C52 176.79(12) . .
C55 C50 C51 C56 -177.96(13) . .
N3 C50 C51 C56 -4.77(19) . .
C50 C51 C52 C53 0.0(2) . .
C56 C51 C52 C53 -178.50(16) . .
C51 C52 C53 C54 -1.8(3) . .
C52 C53 C54 C55 0.1(2) . .
C53 C54 C55 C50 3.4(2) . .
C53 C54 C55 C57 -175.64(14) . .
C51 C50 C55 C54 -5.20(19) . .
N3 C50 C55 C54 -178.12(12) . .
C51 C50 C55 C57 173.80(12) . .
N3 C50 C55 C57 0.87(19) . .
N1 P1 C58 C59 -30.85(10) . .
N2 P1 C58 C59 60.56(10) . .
P1 C58 C59 P2 4.11(13) . .
N1 P2 C59 C58 24.44(10) . .
C49 P2 C59 C58 -67.04(10) . .
C62 C60 C61 C62 0.0(3) 2_656 .
C60 C61 C62 C60 0.0(3) . 2_656
C5 C4 C3 C2 1.2(4) . .
C1 C2 C3 C4 -1.9(3) . .
C7 C2 C3 C4 177.1(2) . .
N3 C49 N2 C25A -2.6(2) . .
P2 C49 N2 C25A -176.24(18) . .
N3 C49 N2 C25B 5.6(5) . .
P2 C49 N2 C25B -168.0(5) . .
N3 C49 N2 P1 163.00(10) . .
P2 C49 N2 P1 -10.61(10) . .
C30A C25A N2 C49 115.8(3) . .
C26A C25A N2 C49 -65.8(4) . .
C30A C25A N2 C25B -29(4) . .
C26A C25A N2 C25B 149(4) . .
C30A C25A N2 P1 -48.2(5) . .
C26A C25A N2 P1 130.2(3) . .
C30B C25B N2 C49 106.8(14) . .
C26B C25B N2 C49 -67.5(13) . .
C30B C25B N2 C25A 146(5) . .
C26B C25B N2 C25A -28(3) . .
C30B C25B N2 P1 -50.7(17) . .
C26B C25B N2 P1 135.1(10) . .
N1 P1 N2 C49 37.94(9) . .
C58 P1 N2 C49 -54.72(9) . .
N1 P1 N2 C25A -157.5(2) . .
C58 P1 N2 C25A 109.8(2) . .
N1 P1 N2 C25B -161.5(6) . .
C58 P1 N2 C25B 105.8(6) . .
